data_2210700
loop_
_publ_author_name
'Coe, Benjamin J.'
'Fitzgerald, Emma C.'
'Raftery, James'

_publ_section_title
;
 1,2,7,8-Tetramethyl-4,5-dihydro-3a,5a-diazapyrene ditriflate
;
_journal_coeditor_code LH2168
_journal_issue 10
_journal_name_full 'Acta Crystallographica Section E'
_journal_page_first o4335
_journal_page_last o4336
_journal_paper_doi 10.1107/S1600536806035379
_journal_volume 62
_journal_year 2006
_chemical_formula_iupac 'C18 H20 N2 2+, 2C1 F3 O3 S1 -'
_chemical_formula_moiety 'C18 H20 N2 2+, 2C1 F3 O3 S1 -'
_chemical_formula_sum 'C20 H20 F6 N2 O6 S2'
_chemical_formula_weight 562.50
_chemical_name_systematic
;
1,2,7,8-Tetramethyl-4,5-dihydro-3a,5a-diazapyrene ditriflate
;
_space_group_IT_number 14
_symmetry_cell_setting monoclinic
_symmetry_space_group_name_Hall '-P 2ybc'
_symmetry_space_group_name_H-M 'P 1 21/c 1'
_atom_sites_solution_hydrogens geom
_atom_sites_solution_primary direct
_atom_sites_solution_secondary difmap
_audit_creation_method SHELXL-97
_cell_angle_alpha 90.00
_cell_angle_beta 104.2840(10)
_cell_angle_gamma 90.00
_cell_formula_units_Z 4
_cell_length_a 12.8820(7)
_cell_length_b 8.1520(4)
_cell_length_c 22.5850(12)
_cell_measurement_reflns_used 7763
_cell_measurement_temperature 100(2)
_cell_measurement_theta_max 28.239
_cell_measurement_theta_min 2.7605
_cell_volume 2298.4(2)
_computing_cell_refinement 'SAINT (Bruker, 2003)'
_computing_data_collection 'SMART (Bruker, 2001)'
_computing_data_reduction SAINT
_computing_molecular_graphics 'SHELXTL (Bruker, 2000)'
_computing_publication_material SHELXTL
_computing_structure_refinement 'SHELXL97 (Sheldrick, 1997)'
_computing_structure_solution 'SIR2004 (Burla <i>et al.</i>,  2005)'
_diffrn_ambient_temperature 100(2)
_diffrn_measured_fraction_theta_full 1.000
_diffrn_measured_fraction_theta_max 0.961
_diffrn_measurement_device_type 'Bruker SMART APEX CCD'
_diffrn_measurement_method '\f and \w'
_diffrn_radiation_monochromator graphite
_diffrn_radiation_source 'fine-focus sealed tube'
_diffrn_radiation_type MoK\a
_diffrn_radiation_wavelength 0.71073
_diffrn_reflns_av_R_equivalents 0.0579
_diffrn_reflns_av_sigmaI/netI 0.0430
_diffrn_reflns_limit_h_max 17
_diffrn_reflns_limit_h_min -17
_diffrn_reflns_limit_k_max 10
_diffrn_reflns_limit_k_min -10
_diffrn_reflns_limit_l_max 28
_diffrn_reflns_limit_l_min -29
_diffrn_reflns_number 19382
_diffrn_reflns_theta_full 28.27
_diffrn_reflns_theta_max 28.27
_diffrn_reflns_theta_min 1.63
_exptl_absorpt_coefficient_mu 0.322
_exptl_absorpt_correction_type none
_exptl_crystal_colour white
_exptl_crystal_density_diffrn 1.626
_exptl_crystal_density_method 'not measured'
_exptl_crystal_description plate
_exptl_crystal_F_000 1152
_exptl_crystal_size_max 0.45
_exptl_crystal_size_mid 0.30
_exptl_crystal_size_min 0.20
_refine_diff_density_max 0.805
_refine_diff_density_min -0.668
_refine_ls_extinction_method none
_refine_ls_goodness_of_fit_ref 1.078
_refine_ls_hydrogen_treatment constr
_refine_ls_matrix_type full
_refine_ls_number_parameters 329
_refine_ls_number_reflns 5467
_refine_ls_number_restraints 0
_refine_ls_restrained_S_all 1.078
_refine_ls_R_factor_all 0.0570
_refine_ls_R_factor_gt 0.0471
_refine_ls_shift/su_max 0.000
_refine_ls_shift/su_mean 0.000
_refine_ls_structure_factor_coef Fsqd
_refine_ls_weighting_details 'calc w=1/[\s^2^(Fo^2^)+(0.0667P)^2^+1.2422P] where P=(Fo^2^+2Fc^2^)/3'
_refine_ls_weighting_scheme calc
_refine_ls_wR_factor_gt 0.1256
_refine_ls_wR_factor_ref 0.1311
_reflns_number_gt 4426
_reflns_number_total 5467
_reflns_threshold_expression I>2\s(I)
_cod_data_source_file lh2168.cif
_cod_data_source_block II
_cod_depositor_comments
;
The following automatic conversions were performed:
'_symmetry_cell_setting' value 'Monoclinic' changed to 'monoclinic'
according to '/home/saulius/struct/CIF-dictionaries/cif_core.dic'
dictionary named 'cif_core.dic' version 2.4.1 from 2010-06-29.

Automatic conversion script
Id: cif_fix_enum 1527 2010-12-29 10:47:43Z saulius 

The following automatic conversions were performed:

'_symmetry_cell_setting' value 'Monoclinic' changed to 'monoclinic'
according to /home/saulius/struct/CIF-dictionaries/cif_core.dic
dictionary named 'cif_core.dic' version 2.4.1 from 2010-06-29.

Automatic conversion script
Id: cif_fix_values 1715 2011-07-08 13:25:40Z adriana 
;
_cod_original_sg_symbol_H-M 'P 21/c'
_cod_database_code 2210700
_cod_database_fobs_code 2210700

loop_
_symmetry_equiv_pos_as_xyz
'x, y, z'
'-x, y+1/2, -z+1/2'
'-x, -y, -z'
'x, -y-1/2, z-1/2'

loop_
_atom_site_type_symbol
_atom_site_label
_atom_site_fract_x
_atom_site_fract_y
_atom_site_fract_z
_atom_site_U_iso_or_equiv
_atom_site_adp_type
_atom_site_calc_flag
_atom_site_refinement_flags
_atom_site_occupancy
C C1 0.08483(15) 0.0957(2) 0.11781(9) 0.0156(4) Uani d . 1
C C2 -0.02962(15) 0.1074(2) 0.09903(9) 0.0156(4) Uani d . 1
C C3 -0.19641(15) 0.0541(2) 0.12015(9) 0.0176(4) Uani d . 1
H H3 -0.2360 0.0051 0.1458 0.021 Uiso calc R 1
C C4 -0.25087(15) 0.1421(2) 0.06899(9) 0.0177(4) Uani d . 1
C C5 -0.19378(16) 0.2071(2) 0.03000(9) 0.0196(4) Uani d . 1
C C6 -0.07995(15) 0.1883(2) 0.04492(9) 0.0175(4) Uani d . 1
C C7 -0.01382(16) 0.2462(3) 0.00665(9) 0.0214(4) Uani d . 1
H H7 -0.0461 0.3025 -0.0301 0.026 Uiso calc R 1
C C8 0.09358(16) 0.2223(3) 0.02173(9) 0.0211(4) Uani d . 1
H H8 0.1342 0.2561 -0.0060 0.025 Uiso calc R 1
C C9 0.14745(15) 0.1474(2) 0.07845(9) 0.0172(4) Uani d . 1
C C10 0.26105(15) 0.1317(2) 0.09824(9) 0.0190(4) Uani d . 1
C C11 0.30618(15) 0.0739(2) 0.15676(9) 0.0195(4) Uani d . 1
C C12 0.23917(15) 0.0322(2) 0.19440(9) 0.0184(4) Uani d . 1
H H12 0.2701 -0.0045 0.2348 0.022 Uiso calc R 1
C C13 0.06579(15) 0.0115(2) 0.21866(9) 0.0168(4) Uani d . 1
H H13A 0.0487 0.1164 0.2362 0.020 Uiso calc R 1
H H13B 0.1047 -0.0594 0.2525 0.020 Uiso calc R 1
C C14 -0.03566(15) -0.0715(2) 0.18461(9) 0.0165(4) Uani d . 1
H H14A -0.0187 -0.1781 0.1682 0.020 Uiso calc R 1
H H14B -0.0827 -0.0921 0.2125 0.020 Uiso calc R 1
C C15 -0.37036(15) 0.1594(3) 0.05822(10) 0.0217(4) Uani d . 1
H H15A -0.3905 0.2748 0.0504 0.032 Uiso calc R 1
H H15B -0.3926 0.1216 0.0944 0.032 Uiso calc R 1
H H15C -0.4059 0.0930 0.0228 0.032 Uiso calc R 1
C C16 -0.25076(18) 0.2982(3) -0.02644(10) 0.0299(5) Uani d . 1
H H16A -0.3246 0.2584 -0.0399 0.045 Uiso calc R 1
H H16B -0.2137 0.2798 -0.0589 0.045 Uiso calc R 1
H H16C -0.2511 0.4157 -0.0174 0.045 Uiso calc R 1
C C17 0.33141(17) 0.1812(3) 0.05728(10) 0.0259(5) Uani d . 1
H H17A 0.3547 0.2951 0.0659 0.039 Uiso calc R 1
H H17B 0.2912 0.1716 0.0145 0.039 Uiso calc R 1
H H17C 0.3943 0.1093 0.0647 0.039 Uiso calc R 1
C C18 0.42501(16) 0.0582(3) 0.18268(10) 0.0256(5) Uani d . 1
H H18A 0.4543 -0.0210 0.1584 0.038 Uiso calc R 1
H H18B 0.4391 0.0201 0.2251 0.038 Uiso calc R 1
H H18C 0.4591 0.1652 0.1814 0.038 Uiso calc R 1
C C19 0.29745(17) 0.5445(3) 0.19959(11) 0.0245(4) Uani d . 1
C C20 0.41878(19) 0.1440(3) 0.39136(12) 0.0326(5) Uani d . 1
F F1 0.33941(11) 0.45210(19) 0.24792(8) 0.0426(4) Uani d . 1
F F2 0.32142(11) 0.47396(18) 0.15109(7) 0.0379(4) Uani d . 1
F F3 0.34766(11) 0.68971(17) 0.20785(7) 0.0354(3) Uani d . 1
F F4 0.46066(15) 0.1354(3) 0.34373(11) 0.0848(8) Uani d . 1
F F5 0.43790(12) 0.29605(19) 0.41287(8) 0.0491(4) Uani d . 1
F F6 0.47371(16) 0.0461(2) 0.43370(12) 0.0923(9) Uani d . 1
N N1 0.13323(13) 0.0425(2) 0.17525(7) 0.0153(3) Uani d . 1
N N2 -0.09044(12) 0.0369(2) 0.13402(7) 0.0152(3) Uani d . 1
O O1 0.14522(12) 0.65279(18) 0.24348(6) 0.0224(3) Uani d . 1
O O2 0.11371(12) 0.40314(18) 0.18258(7) 0.0243(3) Uani d . 1
O O3 0.12341(12) 0.6681(2) 0.13390(7) 0.0257(3) Uani d . 1
O O4 0.2466(2) 0.1162(5) 0.42530(11) 0.1106(14) Uani d . 1
O O5 0.27358(16) -0.0663(2) 0.34630(9) 0.0495(6) Uani d . 1
O O6 0.23670(15) 0.2165(2) 0.32313(9) 0.0448(5) Uani d . 1
S S1 0.15330(4) 0.56891(6) 0.18837(2) 0.01698(13) Uani d . 1
S S2 0.27643(4) 0.09789(8) 0.36958(2) 0.02868(16) Uani d . 1

loop_
_atom_site_aniso_label
_atom_site_aniso_U_11
_atom_site_aniso_U_22
_atom_site_aniso_U_33
_atom_site_aniso_U_12
_atom_site_aniso_U_13
_atom_site_aniso_U_23
C1 0.0166(9) 0.0146(9) 0.0145(9) 0.0008(7) 0.0016(7) -0.0027(7)
C2 0.0157(9) 0.0156(9) 0.0151(9) -0.0002(7) 0.0034(7) -0.0022(7)
C3 0.0153(9) 0.0189(9) 0.0186(9) -0.0006(7) 0.0040(7) -0.0029(7)
C4 0.0158(9) 0.0171(9) 0.0191(9) 0.0015(7) 0.0018(7) -0.0040(7)
C5 0.0179(9) 0.0213(10) 0.0175(9) 0.0030(7) 0.0006(7) 0.0000(8)
C6 0.0171(9) 0.0184(9) 0.0164(9) 0.0011(7) 0.0028(7) -0.0008(7)
C7 0.0223(10) 0.0258(11) 0.0151(9) 0.0011(8) 0.0030(8) 0.0028(8)
C8 0.0201(10) 0.0266(11) 0.0170(9) -0.0018(8) 0.0055(7) -0.0002(8)
C9 0.0157(9) 0.0186(9) 0.0168(9) -0.0004(7) 0.0028(7) -0.0028(7)
C10 0.0163(9) 0.0196(10) 0.0212(10) -0.0006(7) 0.0049(7) -0.0051(8)
C11 0.0152(9) 0.0198(10) 0.0222(10) 0.0004(7) 0.0020(7) -0.0048(8)
C12 0.0166(9) 0.0171(9) 0.0191(9) 0.0016(7) -0.0002(7) -0.0021(7)
C13 0.0176(9) 0.0193(9) 0.0135(9) 0.0005(7) 0.0034(7) 0.0000(7)
C14 0.0164(9) 0.0165(9) 0.0154(9) 0.0010(7) 0.0019(7) 0.0023(7)
C15 0.0156(9) 0.0247(10) 0.0239(10) 0.0016(8) 0.0036(8) -0.0004(8)
C16 0.0217(11) 0.0397(14) 0.0264(11) 0.0060(9) 0.0023(9) 0.0119(10)
C17 0.0186(10) 0.0363(13) 0.0240(11) -0.0016(9) 0.0073(8) -0.0023(9)
C18 0.0151(10) 0.0341(12) 0.0260(11) 0.0015(8) 0.0018(8) -0.0005(9)
C19 0.0192(10) 0.0205(10) 0.0339(12) 0.0005(8) 0.0070(9) 0.0026(9)
C20 0.0246(11) 0.0269(12) 0.0411(14) -0.0015(9) -0.0016(10) 0.0042(10)
F1 0.0236(7) 0.0438(9) 0.0533(10) 0.0043(6) -0.0037(6) 0.0211(7)
F2 0.0319(7) 0.0327(8) 0.0566(10) 0.0036(6) 0.0251(7) -0.0068(7)
F3 0.0248(7) 0.0250(7) 0.0571(9) -0.0071(5) 0.0116(6) -0.0029(6)
F4 0.0396(10) 0.127(2) 0.0984(17) -0.0115(12) 0.0374(11) -0.0415(16)
F5 0.0384(9) 0.0333(8) 0.0651(11) -0.0111(7) -0.0075(8) -0.0052(8)
F6 0.0620(12) 0.0471(11) 0.1228(19) -0.0214(9) -0.0630(13) 0.0411(12)
N1 0.0152(8) 0.0154(8) 0.0144(8) 0.0002(6) 0.0020(6) -0.0013(6)
N2 0.0150(8) 0.0155(8) 0.0145(8) 0.0006(6) 0.0024(6) -0.0006(6)
O1 0.0299(8) 0.0199(7) 0.0184(7) -0.0013(6) 0.0078(6) -0.0024(6)
O2 0.0233(8) 0.0209(8) 0.0288(8) -0.0034(6) 0.0065(6) -0.0061(6)
O3 0.0264(8) 0.0315(8) 0.0190(7) 0.0069(6) 0.0051(6) 0.0044(6)
O4 0.0672(17) 0.236(4) 0.0405(13) -0.080(2) 0.0354(12) -0.0597(19)
O5 0.0530(12) 0.0271(9) 0.0497(12) -0.0114(8) -0.0231(9) 0.0104(8)
O6 0.0371(10) 0.0260(9) 0.0555(12) 0.0093(7) -0.0188(9) -0.0055(8)
S1 0.0166(2) 0.0177(2) 0.0162(2) 0.00113(17) 0.00335(17) -0.00091(18)
S2 0.0228(3) 0.0432(4) 0.0186(3) -0.0093(2) 0.0025(2) -0.0046(2)

loop_
_atom_type_symbol
_atom_type_description
_atom_type_scat_dispersion_real
_atom_type_scat_dispersion_imag
_atom_type_scat_source
C C 0.0033 0.0016 'International Tables Vol C Tables 4.2.6.8 and 6.1.1.4'
H H 0.0000 0.0000 'International Tables Vol C Tables 4.2.6.8 and 6.1.1.4'
N N 0.0061 0.0033 'International Tables Vol C Tables 4.2.6.8 and 6.1.1.4'
O O 0.0106 0.0060 'International Tables Vol C Tables 4.2.6.8 and 6.1.1.4'
F F 0.0171 0.0103 'International Tables Vol C Tables 4.2.6.8 and 6.1.1.4'
S S 0.1246 0.1234 'International Tables Vol C Tables 4.2.6.8 and 6.1.1.4'

loop_
_geom_angle_atom_site_label_1
_geom_angle_atom_site_label_2
_geom_angle_atom_site_label_3
_geom_angle
_geom_angle_publ_flag
N1 C1 C9 119.88(17) ?
N1 C1 C2 119.87(17) yes
C9 C1 C2 120.15(17) ?
N2 C2 C6 119.61(17) ?
N2 C2 C1 119.65(17) yes
C6 C2 C1 120.73(17) ?
N2 C3 C4 121.80(18) ?
N2 C3 H3 119.1 ?
C4 C3 H3 119.1 ?
C5 C4 C3 119.13(17) ?
C5 C4 C15 122.96(18) ?
C3 C4 C15 117.90(18) ?
C4 C5 C6 118.93(17) ?
C4 C5 C16 120.29(18) ?
C6 C5 C16 120.77(18) ?
C2 C6 C5 118.95(18) ?
C2 C6 C7 117.71(17) ?
C5 C6 C7 123.34(18) ?
C8 C7 C6 121.52(18) ?
C8 C7 H7 119.2 ?
C6 C7 H7 119.2 ?
C7 C8 C9 121.64(18) ?
C7 C8 H8 119.2 ?
C9 C8 H8 119.2 ?
C1 C9 C10 118.68(17) ?
C1 C9 C8 117.79(17) ?
C10 C9 C8 123.43(18) ?
C11 C10 C9 119.01(18) ?
C11 C10 C17 120.21(18) ?
C9 C10 C17 120.76(18) ?
C10 C11 C12 119.09(18) ?
C10 C11 C18 123.14(19) ?
C12 C11 C18 117.75(18) ?
N1 C12 C11 121.79(18) ?
N1 C12 H12 119.1 ?
C11 C12 H12 119.1 ?
N1 C13 C14 108.40(15) yes
N1 C13 H13A 110.0 ?
C14 C13 H13A 110.0 ?
N1 C13 H13B 110.0 ?
C14 C13 H13B 110.0 ?
H13A C13 H13B 108.4 ?
N2 C14 C13 108.35(15) yes
N2 C14 H14A 110.0 ?
C13 C14 H14A 110.0 ?
N2 C14 H14B 110.0 ?
C13 C14 H14B 110.0 ?
H14A C14 H14B 108.4 ?
C4 C15 H15A 109.5 ?
C4 C15 H15B 109.5 ?
H15A C15 H15B 109.5 ?
C4 C15 H15C 109.5 ?
H15A C15 H15C 109.5 ?
H15B C15 H15C 109.5 ?
C5 C16 H16A 109.5 ?
C5 C16 H16B 109.5 ?
H16A C16 H16B 109.5 ?
C5 C16 H16C 109.5 ?
H16A C16 H16C 109.5 ?
H16B C16 H16C 109.5 ?
C10 C17 H17A 109.5 ?
C10 C17 H17B 109.5 ?
H17A C17 H17B 109.5 ?
C10 C17 H17C 109.5 ?
H17A C17 H17C 109.5 ?
H17B C17 H17C 109.5 ?
C11 C18 H18A 109.5 ?
C11 C18 H18B 109.5 ?
H18A C18 H18B 109.5 ?
C11 C18 H18C 109.5 ?
H18A C18 H18C 109.5 ?
H18B C18 H18C 109.5 ?
F1 C19 F2 107.46(18) ?
F1 C19 F3 107.60(18) ?
F2 C19 F3 107.00(17) ?
F1 C19 S1 111.77(15) ?
F2 C19 S1 111.47(15) ?
F3 C19 S1 111.30(14) ?
F6 C20 F4 107.9(3) ?
F6 C20 F5 106.4(2) ?
F4 C20 F5 105.7(2) ?
F6 C20 S2 113.50(18) ?
F4 C20 S2 110.91(18) ?
F5 C20 S2 112.01(17) ?
C12 N1 C1 121.42(17) ?
C12 N1 C13 119.76(16) ?
C1 N1 C13 118.55(15) yes
C3 N2 C2 121.33(16) ?
C3 N2 C14 120.74(16) ?
C2 N2 C14 117.71(15) yes
O2 S1 O3 115.78(9) ?
O2 S1 O1 115.03(9) ?
O3 S1 O1 114.08(9) ?
O2 S1 C19 103.66(9) ?
O3 S1 C19 103.20(10) ?
O1 S1 C19 102.66(10) ?
O4 S2 O6 117.2(2) ?
O4 S2 O5 115.9(2) ?
O6 S2 O5 113.02(11) ?
O4 S2 C20 102.44(13) ?
O6 S2 C20 102.36(12) ?
O5 S2 C20 103.00(12) ?

loop_
_geom_bond_atom_site_label_1
_geom_bond_atom_site_label_2
_geom_bond_distance
_geom_bond_publ_flag
C1 N1 1.364(2) yes
C1 C9 1.404(3) yes
C1 C2 1.433(3) yes
C2 N2 1.369(2) yes
C2 C6 1.399(3) yes
C3 N2 1.330(2) yes
C3 C4 1.393(3) yes
C3 H3 0.9500 ?
C4 C5 1.385(3) yes
C4 C15 1.505(3) yes
C5 C6 1.430(3) yes
C5 C16 1.501(3) yes
C6 C7 1.435(3) yes
C7 C8 1.355(3) yes
C7 H7 0.9500 ?
C8 C9 1.434(3) yes
C8 H8 0.9500 ?
C9 C10 1.427(3) yes
C10 C11 1.388(3) yes
C10 C17 1.501(3) yes
C11 C12 1.395(3) yes
C11 C18 1.503(3) yes
C12 N1 1.329(2) yes
C12 H12 0.9500 ?
C13 N1 1.483(2) yes
C13 C14 1.504(3) yes
C13 H13A 0.9900 ?
C13 H13B 0.9900 ?
C14 N2 1.479(2) yes
C14 H14A 0.9900 ?
C14 H14B 0.9900 ?
C15 H15A 0.9800 ?
C15 H15B 0.9800 ?
C15 H15C 0.9800 ?
C16 H16A 0.9800 ?
C16 H16B 0.9800 ?
C16 H16C 0.9800 ?
C17 H17A 0.9800 ?
C17 H17B 0.9800 ?
C17 H17C 0.9800 ?
C18 H18A 0.9800 ?
C18 H18B 0.9800 ?
C18 H18C 0.9800 ?
C19 F1 1.326(3) ?
C19 F2 1.339(3) ?
C19 F3 1.340(2) ?
C19 S1 1.822(2) ?
C20 F6 1.311(3) ?
C20 F4 1.319(3) ?
C20 F5 1.332(3) ?
C20 S2 1.817(2) ?
O1 S1 1.4461(15) ?
O2 S1 1.4389(15) ?
O3 S1 1.4430(15) ?
O4 S2 1.411(2) ?
O5 S2 1.435(2) ?
O6 S2 1.4257(19) ?

loop_
_geom_torsion_atom_site_label_1
_geom_torsion_atom_site_label_2
_geom_torsion_atom_site_label_3
_geom_torsion_atom_site_label_4
_geom_torsion
_geom_torsion_publ_flag
N1 C1 C2 N2 -12.2(3) ?
C9 C1 C2 N2 171.28(17) ?
N1 C1 C2 C6 168.58(17) ?
C9 C1 C2 C6 -7.9(3) ?
N2 C3 C4 C5 2.9(3) ?
N2 C3 C4 C15 -178.04(18) ?
C3 C4 C5 C6 -2.7(3) ?
C15 C4 C5 C6 178.30(18) ?
C3 C4 C5 C16 178.20(19) ?
C15 C4 C5 C16 -0.8(3) ?
N2 C2 C6 C5 5.1(3) ?
C1 C2 C6 C5 -175.67(17) ?
N2 C2 C6 C7 -173.98(18) ?
C1 C2 C6 C7 5.2(3) ?
C4 C5 C6 C2 -1.2(3) ?
C16 C5 C6 C2 177.84(19) ?
C4 C5 C6 C7 177.84(19) ?
C16 C5 C6 C7 -3.1(3) ?
C2 C6 C7 C8 0.7(3) ?
C5 C6 C7 C8 -178.4(2) ?
C6 C7 C8 C9 -4.0(3) ?
N1 C1 C9 C10 4.4(3) ?
C2 C1 C9 C10 -179.06(17) ?
N1 C1 C9 C8 -171.96(17) ?
C2 C1 C9 C8 4.5(3) ?
C7 C8 C9 C1 1.3(3) ?
C7 C8 C9 C10 -174.9(2) ?
C1 C9 C10 C11 -3.3(3) ?
C8 C9 C10 C11 172.95(19) ?
C1 C9 C10 C17 178.44(18) ?
C8 C9 C10 C17 -5.4(3) ?
C9 C10 C11 C12 0.3(3) ?
C17 C10 C11 C12 178.57(19) ?
C9 C10 C11 C18 -177.92(19) ?
C17 C10 C11 C18 0.4(3) ?
C10 C11 C12 N1 1.7(3) ?
C18 C11 C12 N1 179.98(18) ?
N1 C13 C14 N2 -58.83(19) yes
C11 C12 N1 C1 -0.5(3) ?
C11 C12 N1 C13 -174.41(17) ?
C9 C1 N1 C12 -2.6(3) ?
C2 C1 N1 C12 -179.12(17) ?
C9 C1 N1 C13 171.34(17) ?
C2 C1 N1 C13 -5.2(3) ?
C14 C13 N1 C12 -145.00(17) ?
C14 C13 N1 C1 40.9(2) ?
C4 C3 N2 C2 1.1(3) ?
C4 C3 N2 C14 -173.38(17) ?
C6 C2 N2 C3 -5.1(3) ?
C1 C2 N2 C3 175.66(17) ?
C6 C2 N2 C14 169.46(17) ?
C1 C2 N2 C14 -9.7(2) ?
C13 C14 N2 C3 -139.88(18) ?
C13 C14 N2 C2 45.5(2) ?
F1 C19 S1 O2 -57.66(18) ?
F2 C19 S1 O2 62.62(17) ?
F3 C19 S1 O2 -178.00(15) ?
F1 C19 S1 O3 -178.78(16) ?
F2 C19 S1 O3 -58.49(17) ?
F3 C19 S1 O3 60.88(18) ?
F1 C19 S1 O1 62.40(17) ?
F2 C19 S1 O1 -177.32(14) ?
F3 C19 S1 O1 -57.94(18) ?
F6 C20 S2 O4 59.4(3) ?
F4 C20 S2 O4 -178.9(3) ?
F5 C20 S2 O4 -61.1(3) ?
F6 C20 S2 O6 -178.7(2) ?
F4 C20 S2 O6 -57.1(2) ?
F5 C20 S2 O6 60.7(2) ?
F6 C20 S2 O5 -61.2(2) ?
F4 C20 S2 O5 60.4(2) ?
F5 C20 S2 O5 178.22(18) ?

loop_
_cod_related_entry_id
_cod_related_entry_database
_cod_related_entry_code
1 ChemSpider 9708987
